data_4073959
loop_
_publ_author_name
'Begum, Noorjahan'
'Das, Uttam K.'
'Hassan, Manzur'
'Hogarth, Graeme'
'Kabir, Shariff E.'
'Nordlander, Ebbe'
'Rahman, Mohammad A.'
'Tocher, Derek A.'

_publ_section_title
;
 Chelate and Bridge Diphosphine Isomerization:&#x00A0; Triosmium and
 Triruthenium Clusters Containing
 1,1&#x2018;-Bis(diphenylphosphino)ferrocene (dppf)
;
_journal_issue 25
_journal_name_full Organometallics
_journal_page_first 6462
_journal_paper_doi 10.1021/om700759z
_journal_volume 26
_journal_year 2007
_chemical_formula_sum 'C42 H30 Fe O10 P2 Ru3'
_chemical_formula_weight 1115.66
_chemical_name_systematic
;
 ?
;
_space_group_IT_number 14
_symmetry_cell_setting monoclinic
_symmetry_space_group_name_Hall '-P 2yn'
_symmetry_space_group_name_H-M 'P 1 21/n 1'
_atom_sites_solution_hydrogens geom
_atom_sites_solution_primary direct
_atom_sites_solution_secondary difmap
_audit_creation_method SHELXL-97
_cell_angle_alpha 90.00
_cell_angle_beta 108.0910(10)
_cell_angle_gamma 90.00
_cell_formula_units_Z 4
_cell_length_a 19.9197(15)
_cell_length_b 11.6063(8)
_cell_length_c 21.4376(16)
_cell_measurement_temperature 150(2)
_cell_volume 4711.2(6)
_computing_cell_refinement 'Bruker SAINT'
_computing_data_collection 'Bruker SMART'
_computing_data_reduction 'Bruker SAINT'
_computing_structure_refinement 'SHELXL-97 (Sheldrick, 1997)'
_computing_structure_solution 'SHELXS-97 (Sheldrick, 1990)'
_diffrn_ambient_temperature 150(2)
_diffrn_measured_fraction_theta_full 0.998
_diffrn_measured_fraction_theta_max 0.959
_diffrn_measurement_device_type 'Bruker SMART APEX diffractometer'
_diffrn_measurement_method '\w rotation with narrow frames'
_diffrn_radiation_monochromator graphite
_diffrn_radiation_source 'fine-focus sealed tube'
_diffrn_radiation_type MoK\a
_diffrn_radiation_wavelength 0.71073
_diffrn_reflns_av_R_equivalents 0.0351
_diffrn_reflns_av_sigmaI/netI 0.0362
_diffrn_reflns_limit_h_max 26
_diffrn_reflns_limit_h_min -26
_diffrn_reflns_limit_k_max 15
_diffrn_reflns_limit_k_min -15
_diffrn_reflns_limit_l_max 27
_diffrn_reflns_limit_l_min -26
_diffrn_reflns_number 40988
_diffrn_reflns_theta_full 26.00
_diffrn_reflns_theta_max 28.31
_diffrn_reflns_theta_min 1.68
_diffrn_standards_number 0
_exptl_absorpt_coefficient_mu 1.363
_exptl_absorpt_correction_T_max 0.8535
_exptl_absorpt_correction_T_min 0.7014
_exptl_absorpt_correction_type multi-scan
_exptl_crystal_colour orange
_exptl_crystal_density_diffrn 1.573
_exptl_crystal_density_method 'not measured'
_exptl_crystal_description block
_exptl_crystal_F_000 2200
_exptl_crystal_size_max 0.28
_exptl_crystal_size_mid 0.16
_exptl_crystal_size_min 0.12
_refine_diff_density_max 2.066
_refine_diff_density_min -0.909
_refine_diff_density_rms 0.191
_refine_ls_extinction_coef 0.00011(8)
_refine_ls_extinction_expression Fc^*^=kFc[1+0.001xFc^2^\l^3^/sin(2\q)]^-1/4^
_refine_ls_extinction_method SHELXL
_refine_ls_goodness_of_fit_ref 1.113
_refine_ls_hydrogen_treatment constr
_refine_ls_matrix_type full
_refine_ls_number_parameters 519
_refine_ls_number_reflns 11256
_refine_ls_number_restraints 0
_refine_ls_restrained_S_all 1.113
_refine_ls_R_factor_all 0.0632
_refine_ls_R_factor_gt 0.0546
_refine_ls_shift/su_max 0.001
_refine_ls_shift/su_mean 0.000
_refine_ls_structure_factor_coef Fsqd
_refine_ls_weighting_details 'calc w=1/[\s^2^(Fo^2^)+(0.0806P)^2^+13.3192P] where P=(Fo^2^+2Fc^2^)/3'
_refine_ls_weighting_scheme calc
_refine_ls_wR_factor_gt 0.1503
_refine_ls_wR_factor_ref 0.1558
_reflns_number_gt 9867
_reflns_number_total 11256
_reflns_threshold_expression I>2\s(I)
_cod_data_source_file om700759z-file001.cif
_cod_data_source_block str0263
_cod_original_sg_symbol_H-M P2(1)/n
_cod_database_code 4073959

loop_
_symmetry_equiv_pos_as_xyz
'x, y, z'
'-x+1/2, y+1/2, -z+1/2'
'-x, -y, -z'
'x-1/2, -y-1/2, z-1/2'

loop_
_atom_site_label
_atom_site_type_symbol
_atom_site_fract_x
_atom_site_fract_y
_atom_site_fract_z
_atom_site_U_iso_or_equiv
_atom_site_adp_type
_atom_site_occupancy
_atom_site_symmetry_multiplicity
_atom_site_calc_flag
_atom_site_refinement_flags
Ru1 Ru 0.57014(2) 0.11836(3) 0.319050(18) 0.02250(11) Uani 1 1 d .
Ru2 Ru 0.59734(2) 0.10909(3) 0.187667(18) 0.02349(11) Uani 1 1 d .
Ru3 Ru 0.62977(2) -0.07736(3) 0.27725(2) 0.02635(11) Uani 1 1 d .
Fe1 Fe 0.49225(4) 0.46579(6) 0.20411(3) 0.02497(16) Uani 1 1 d .
P1 P 0.51794(6) 0.28986(11) 0.34517(6) 0.0228(2) Uani 1 1 d .
P2 P 0.55473(6) 0.26249(10) 0.11326(5) 0.0199(2) Uani 1 1 d .
O1 O 0.50730(19) 0.1261(3) 0.21966(17) 0.0306(8) Uani 1 1 d .
O2 O 0.63081(17) 0.2170(3) 0.27233(15) 0.0234(7) Uani 1 1 d .
C11 C 0.5115(3) 0.0194(5) 0.3446(3) 0.0354(12) Uani 1 1 d .
C12 C 0.6342(3) 0.1059(4) 0.4021(2) 0.0290(10) Uani 1 1 d .
O11 O 0.4754(3) -0.0447(4) 0.3599(3) 0.0556(12) Uani 1 1 d .
O12 O 0.6736(2) 0.0967(4) 0.4538(2) 0.0458(10) Uani 1 1 d .
C21 C 0.6858(3) 0.0999(5) 0.1747(2) 0.0334(12) Uani 1 1 d .
C22 C 0.5625(3) 0.0025(5) 0.1209(3) 0.0359(12) Uani 1 1 d .
O21 O 0.7404(2) 0.0966(5) 0.1691(2) 0.0522(12) Uani 1 1 d .
O22 O 0.5413(3) -0.0631(4) 0.0801(2) 0.0532(12) Uani 1 1 d .
C31 C 0.5331(4) -0.1177(5) 0.2320(3) 0.0431(14) Uani 1 1 d .
C32 C 0.6397(4) -0.1729(5) 0.3525(3) 0.0510(17) Uani 1 1 d .
C33 C 0.7124(3) 0.0115(5) 0.3164(3) 0.0324(11) Uani 1 1 d .
C34 C 0.6760(3) -0.1637(5) 0.2262(3) 0.0333(11) Uani 1 1 d .
O31 O 0.4748(3) -0.1403(5) 0.2046(3) 0.0639(14) Uani 1 1 d .
O32 O 0.6464(4) -0.2287(5) 0.3969(3) 0.097(2) Uani 1 1 d .
O33 O 0.7626(2) 0.0647(4) 0.3394(2) 0.0462(10) Uani 1 1 d .
O34 O 0.7084(2) -0.2084(4) 0.1979(2) 0.0506(11) Uiso 1 1 d .
C1 C 0.4683(3) 0.3848(4) 0.2804(2) 0.0265(10) Uani 1 1 d .
C2 C 0.4192(3) 0.3509(5) 0.2183(3) 0.0303(10) Uani 1 1 d .
H2A H 0.4111 0.2705 0.2008 0.036 Uiso 1 1 calc R
C3 C 0.3852(3) 0.4506(5) 0.1861(3) 0.0399(13) Uani 1 1 d .
H3A H 0.3487 0.4527 0.1418 0.048 Uiso 1 1 calc R
C4 C 0.4114(3) 0.5466(5) 0.2261(3) 0.0385(13) Uani 1 1 d .
H4A H 0.3963 0.6284 0.2155 0.046 Uiso 1 1 calc R
C5 C 0.4628(3) 0.5077(4) 0.2843(3) 0.0336(11) Uani 1 1 d .
H5A H 0.4901 0.5572 0.3217 0.040 Uiso 1 1 calc R
C6 C 0.5507(2) 0.4040(4) 0.1465(2) 0.0211(9) Uani 1 1 d .
C7 C 0.5048(3) 0.4972(4) 0.1146(2) 0.0263(10) Uani 1 1 d .
H7A H 0.4670 0.4934 0.0712 0.032 Uiso 1 1 calc R
C8 C 0.5240(3) 0.5968(4) 0.1557(3) 0.0312(11) Uani 1 1 d .
H8A H 0.5018 0.6747 0.1461 0.037 Uiso 1 1 calc R
C9 C 0.5797(3) 0.5658(4) 0.2119(3) 0.0312(11) Uani 1 1 d .
H9A H 0.6032 0.6181 0.2494 0.037 Uiso 1 1 calc R
C10 C 0.5961(3) 0.4481(4) 0.2072(2) 0.0256(9) Uani 1 1 d .
H10A H 0.6331 0.4034 0.2406 0.031 Uiso 1 1 calc R
C41 C 0.5781(3) 0.3894(4) 0.4007(2) 0.0277(10) Uani 1 1 d .
C42 C 0.6449(3) 0.4082(4) 0.3949(3) 0.0298(10) Uani 1 1 d .
H42A H 0.6591 0.3669 0.3629 0.036 Uiso 1 1 calc R
C43 C 0.6909(3) 0.4862(5) 0.4353(3) 0.0334(11) Uani 1 1 d .
H43A H 0.7359 0.4991 0.4300 0.040 Uiso 1 1 calc R
C44 C 0.6720(3) 0.5455(5) 0.4829(3) 0.0384(13) Uani 1 1 d .
H44A H 0.7046 0.5962 0.5118 0.046 Uiso 1 1 calc R
C45 C 0.6056(4) 0.5308(7) 0.4884(4) 0.062(2) Uani 1 1 d .
H45A H 0.5916 0.5739 0.5200 0.075 Uiso 1 1 calc R
C46 C 0.5584(3) 0.4524(6) 0.4474(4) 0.0522(18) Uani 1 1 d .
H46A H 0.5127 0.4423 0.4516 0.063 Uiso 1 1 calc R
C51 C 0.4548(3) 0.2512(4) 0.3877(2) 0.0269(10) Uani 1 1 d .
C52 C 0.4797(3) 0.1973(6) 0.4478(3) 0.0413(13) Uani 1 1 d .
H52A H 0.5291 0.1891 0.4682 0.050 Uiso 1 1 calc R
C53 C 0.4332(4) 0.1550(6) 0.4789(3) 0.0492(16) Uani 1 1 d .
H53A H 0.4510 0.1182 0.5204 0.059 Uiso 1 1 calc R
C54 C 0.3619(4) 0.1658(6) 0.4502(3) 0.0499(16) Uani 1 1 d .
H54A H 0.3301 0.1355 0.4711 0.060 Uiso 1 1 calc R
C55 C 0.3370(3) 0.2207(6) 0.3911(3) 0.0490(16) Uani 1 1 d .
H55A H 0.2875 0.2295 0.3713 0.059 Uiso 1 1 calc R
C56 C 0.3825(3) 0.2636(5) 0.3597(3) 0.0342(11) Uani 1 1 d .
H56A H 0.3642 0.3018 0.3188 0.041 Uiso 1 1 calc R
C61 C 0.4657(2) 0.2431(4) 0.0562(2) 0.0221(9) Uani 1 1 d .
C62 C 0.4451(3) 0.3017(4) -0.0033(2) 0.0265(10) Uani 1 1 d .
H62A H 0.4782 0.3496 -0.0146 0.032 Uiso 1 1 calc R
C63 C 0.3779(3) 0.2916(5) -0.0458(3) 0.0349(12) Uani 1 1 d .
H63A H 0.3650 0.3316 -0.0865 0.042 Uiso 1 1 calc R
C64 C 0.3296(3) 0.2245(6) -0.0300(3) 0.0471(15) Uani 1 1 d .
H64A H 0.2826 0.2200 -0.0588 0.057 Uiso 1 1 calc R
C65 C 0.3493(3) 0.1620(7) 0.0287(3) 0.0493(16) Uani 1 1 d .
H65A H 0.3160 0.1131 0.0391 0.059 Uiso 1 1 calc R
C66 C 0.4172(3) 0.1712(5) 0.0718(3) 0.0360(12) Uani 1 1 d .
H66A H 0.4306 0.1289 0.1117 0.043 Uiso 1 1 calc R
C71 C 0.6052(2) 0.2853(4) 0.0562(2) 0.0258(10) Uani 1 1 d .
C72 C 0.6381(3) 0.3882(5) 0.0521(3) 0.0325(11) Uani 1 1 d .
H72A H 0.6364 0.4498 0.0808 0.039 Uiso 1 1 calc R
C73 C 0.6739(3) 0.4022(6) 0.0061(3) 0.0436(14) Uani 1 1 d .
H73A H 0.6981 0.4722 0.0046 0.052 Uiso 1 1 calc R
C74 C 0.6742(3) 0.3159(7) -0.0368(3) 0.0476(16) Uani 1 1 d .
H74A H 0.6970 0.3271 -0.0693 0.057 Uiso 1 1 calc R
C75 C 0.6413(3) 0.2112(6) -0.0332(3) 0.0457(15) Uani 1 1 d .
H75A H 0.6425 0.1505 -0.0626 0.055 Uiso 1 1 calc R
C76 C 0.6072(3) 0.1959(5) 0.0131(3) 0.0367(12) Uani 1 1 d .
H76A H 0.5850 0.1244 0.0158 0.044 Uiso 1 1 calc R

loop_
_atom_site_aniso_label
_atom_site_aniso_U_11
_atom_site_aniso_U_22
_atom_site_aniso_U_33
_atom_site_aniso_U_23
_atom_site_aniso_U_13
_atom_site_aniso_U_12
Ru1 0.0257(2) 0.01926(19) 0.02231(19) -0.00140(13) 0.00714(15) 0.00111(13)
Ru2 0.0315(2) 0.01773(19) 0.01912(19) -0.00291(13) 0.00472(15) 0.00502(14)
Ru3 0.0350(2) 0.01527(19) 0.0281(2) -0.00116(14) 0.00889(16) 0.00154(14)
Fe1 0.0331(4) 0.0185(3) 0.0272(4) 0.0014(3) 0.0151(3) 0.0038(3)
P1 0.0232(6) 0.0228(6) 0.0245(6) -0.0016(4) 0.0103(5) 0.0014(4)
P2 0.0238(6) 0.0167(5) 0.0180(5) -0.0021(4) 0.0046(4) -0.0001(4)
O1 0.0329(19) 0.0291(18) 0.0254(17) -0.0039(14) 0.0024(14) 0.0036(14)
O2 0.0329(17) 0.0187(15) 0.0187(15) -0.0022(12) 0.0082(13) 0.0028(13)
C11 0.037(3) 0.031(3) 0.040(3) -0.001(2) 0.014(2) 0.000(2)
C12 0.035(3) 0.029(3) 0.025(2) 0.0006(19) 0.013(2) 0.002(2)
O11 0.056(3) 0.050(3) 0.067(3) 0.003(2) 0.027(2) -0.016(2)
O12 0.048(2) 0.054(3) 0.028(2) 0.0016(18) 0.0014(18) 0.011(2)
C21 0.043(3) 0.032(3) 0.022(2) -0.005(2) 0.005(2) 0.011(2)
C22 0.045(3) 0.028(3) 0.030(3) -0.002(2) 0.004(2) 0.007(2)
O21 0.042(2) 0.076(3) 0.043(3) -0.003(2) 0.019(2) 0.016(2)
O22 0.076(3) 0.037(2) 0.037(2) -0.0187(19) 0.004(2) 0.002(2)
C31 0.052(4) 0.026(3) 0.058(4) -0.017(3) 0.026(3) -0.012(2)
C32 0.088(5) 0.028(3) 0.047(4) 0.006(3) 0.036(4) 0.007(3)
C33 0.036(3) 0.028(3) 0.029(3) 0.000(2) 0.004(2) 0.005(2)
C34 0.039(3) 0.025(2) 0.035(3) -0.005(2) 0.011(2) 0.008(2)
O31 0.049(3) 0.061(3) 0.081(4) -0.030(3) 0.019(3) -0.019(2)
O32 0.184(7) 0.057(4) 0.070(4) 0.034(3) 0.070(5) 0.029(4)
O33 0.035(2) 0.040(2) 0.052(3) -0.0016(19) -0.0026(19) -0.0034(18)
C1 0.034(3) 0.022(2) 0.030(2) 0.0031(18) 0.019(2) 0.0068(18)
C2 0.028(2) 0.034(3) 0.033(3) 0.005(2) 0.014(2) 0.001(2)
C3 0.033(3) 0.044(3) 0.045(3) 0.014(3) 0.015(2) 0.009(2)
C4 0.051(3) 0.030(3) 0.044(3) 0.008(2) 0.027(3) 0.018(2)
C5 0.045(3) 0.025(2) 0.041(3) -0.001(2) 0.028(2) 0.007(2)
C6 0.028(2) 0.017(2) 0.021(2) -0.0004(16) 0.0111(18) -0.0017(17)
C7 0.036(3) 0.020(2) 0.024(2) 0.0032(18) 0.0126(19) 0.0022(19)
C8 0.051(3) 0.015(2) 0.035(3) 0.0044(19) 0.024(2) 0.002(2)
C9 0.048(3) 0.021(2) 0.029(3) -0.0023(19) 0.017(2) -0.006(2)
C10 0.032(2) 0.022(2) 0.026(2) -0.0029(18) 0.0138(19) -0.0058(18)
C41 0.030(2) 0.027(2) 0.029(2) -0.0058(19) 0.013(2) -0.0010(19)
C42 0.033(3) 0.029(3) 0.030(3) 0.000(2) 0.013(2) 0.001(2)
C43 0.031(3) 0.034(3) 0.035(3) 0.000(2) 0.011(2) -0.004(2)
C44 0.039(3) 0.036(3) 0.041(3) -0.014(2) 0.013(2) -0.009(2)
C45 0.059(4) 0.064(5) 0.077(5) -0.049(4) 0.042(4) -0.017(4)
C46 0.042(3) 0.058(4) 0.068(4) -0.035(3) 0.033(3) -0.012(3)
C51 0.033(2) 0.028(2) 0.024(2) -0.0030(18) 0.0146(19) -0.001(2)
C52 0.045(3) 0.049(3) 0.033(3) 0.009(3) 0.016(2) 0.011(3)
C53 0.068(4) 0.052(4) 0.039(3) 0.012(3) 0.033(3) 0.003(3)
C54 0.059(4) 0.056(4) 0.049(4) -0.004(3) 0.039(3) -0.015(3)
C55 0.038(3) 0.070(5) 0.045(3) -0.005(3) 0.022(3) -0.012(3)
C56 0.030(3) 0.045(3) 0.031(3) 0.003(2) 0.013(2) 0.000(2)
C61 0.024(2) 0.022(2) 0.019(2) -0.0030(17) 0.0040(17) -0.0017(17)
C62 0.028(2) 0.024(2) 0.024(2) 0.0026(18) 0.0032(18) -0.0015(18)
C63 0.037(3) 0.029(3) 0.031(3) 0.005(2) -0.001(2) 0.001(2)
C64 0.025(3) 0.059(4) 0.046(3) -0.001(3) -0.005(2) -0.003(3)
C65 0.035(3) 0.070(5) 0.041(3) -0.001(3) 0.009(3) -0.021(3)
C66 0.034(3) 0.047(3) 0.024(2) 0.000(2) 0.005(2) -0.018(2)
C71 0.026(2) 0.032(3) 0.018(2) -0.0004(18) 0.0047(17) 0.0018(19)
C72 0.029(3) 0.039(3) 0.031(3) -0.005(2) 0.011(2) -0.007(2)
C73 0.038(3) 0.056(4) 0.044(3) 0.001(3) 0.022(3) -0.011(3)
C74 0.033(3) 0.080(5) 0.036(3) 0.001(3) 0.019(2) 0.006(3)
C75 0.042(3) 0.064(4) 0.035(3) -0.013(3) 0.019(3) 0.008(3)
C76 0.042(3) 0.038(3) 0.033(3) -0.012(2) 0.016(2) 0.002(2)

loop_
_atom_type_symbol
_atom_type_description
_atom_type_scat_dispersion_real
_atom_type_scat_dispersion_imag
_atom_type_scat_source
C C 0.0033 0.0016 'International Tables Vol C Tables 4.2.6.8 and 6.1.1.4'
H H 0.0000 0.0000 'International Tables Vol C Tables 4.2.6.8 and 6.1.1.4'
O O 0.0106 0.0060 'International Tables Vol C Tables 4.2.6.8 and 6.1.1.4'
P P 0.1023 0.0942 'International Tables Vol C Tables 4.2.6.8 and 6.1.1.4'
Fe Fe 0.3463 0.8444 'International Tables Vol C Tables 4.2.6.8 and 6.1.1.4'
Ru Ru -1.2594 0.8363 'International Tables Vol C Tables 4.2.6.8 and 6.1.1.4'

loop_
_geom_angle_atom_site_label_1
_geom_angle_atom_site_label_2
_geom_angle_atom_site_label_3
_geom_angle
C11 Ru1 C12 88.6(2)
C11 Ru1 O1 95.4(2)
C12 Ru1 O1 172.83(19)
C11 Ru1 O2 169.31(19)
C12 Ru1 O2 99.95(18)
O1 Ru1 O2 75.37(13)
C11 Ru1 P1 95.05(17)
C12 Ru1 P1 93.44(16)
O1 Ru1 P1 92.06(10)
O2 Ru1 P1 90.80(9)
C11 Ru1 Ru3 87.74(17)
C12 Ru1 Ru3 90.58(16)
O1 Ru1 Ru3 83.72(10)
O2 Ru1 Ru3 85.85(9)
P1 Ru1 Ru3 175.16(3)
C11 Ru1 Ru2 124.61(18)
C12 Ru1 Ru2 128.61(16)
O1 Ru1 Ru2 44.34(10)
O2 Ru1 Ru2 44.77(8)
P1 Ru1 Ru2 117.60(3)
Ru3 Ru1 Ru2 57.618(13)
C22 Ru2 C21 89.5(2)
C22 Ru2 O1 99.2(2)
C21 Ru2 O1 169.91(18)
C22 Ru2 O2 172.0(2)
C21 Ru2 O2 95.70(18)
O1 Ru2 O2 75.07(13)
C22 Ru2 P2 90.70(17)
C21 Ru2 P2 95.75(17)
O1 Ru2 P2 89.17(10)
O2 Ru2 P2 94.79(9)
C22 Ru2 Ru3 88.00(17)
C21 Ru2 Ru3 91.72(17)
O1 Ru2 Ru3 83.66(10)
O2 Ru2 Ru3 85.80(9)
P2 Ru2 Ru3 172.41(3)
C22 Ru2 Ru1 127.45(19)
C21 Ru2 Ru1 126.04(15)
O1 Ru2 Ru1 44.14(9)
O2 Ru2 Ru1 44.59(9)
P2 Ru2 Ru1 118.02(3)
Ru3 Ru2 Ru1 57.709(13)
C33 Ru3 C32 95.3(3)
C33 Ru3 C34 91.8(2)
C32 Ru3 C34 103.6(3)
C33 Ru3 C31 161.3(2)
C32 Ru3 C31 96.3(3)
C34 Ru3 C31 99.7(2)
C33 Ru3 Ru2 82.47(16)
C32 Ru3 Ru2 162.81(19)
C34 Ru3 Ru2 93.48(17)
C31 Ru3 Ru2 82.1(2)
C33 Ru3 Ru1 79.42(16)
C32 Ru3 Ru1 98.14(19)
C34 Ru3 Ru1 157.20(17)
C31 Ru3 Ru1 84.40(17)
Ru2 Ru3 Ru1 64.673(14)
C5 Fe1 C4 40.7(2)
C5 Fe1 C7 154.1(2)
C4 Fe1 C7 118.1(2)
C5 Fe1 C8 117.7(2)
C4 Fe1 C8 99.6(2)
C7 Fe1 C8 40.91(19)
C5 Fe1 C3 68.0(2)
C4 Fe1 C3 40.1(3)
C7 Fe1 C3 105.2(2)
C8 Fe1 C3 115.8(2)
C5 Fe1 C9 104.8(2)
C4 Fe1 C9 115.5(2)
C7 Fe1 C9 68.2(2)
C8 Fe1 C9 40.1(2)
C3 Fe1 C9 150.2(2)
C5 Fe1 C10 123.1(2)
C4 Fe1 C10 153.5(2)
C7 Fe1 C10 68.5(2)
C8 Fe1 C10 67.9(2)
C3 Fe1 C10 166.3(2)
C9 Fe1 C10 40.24(19)
C5 Fe1 C2 68.3(2)
C4 Fe1 C2 67.7(2)
C7 Fe1 C2 123.4(2)
C8 Fe1 C2 153.7(2)
C3 Fe1 C2 40.0(2)
C9 Fe1 C2 166.1(2)
C10 Fe1 C2 132.7(2)
C5 Fe1 C1 40.89(19)
C4 Fe1 C1 68.5(2)
C7 Fe1 C1 161.8(2)
C8 Fe1 C1 157.2(2)
C3 Fe1 C1 68.2(2)
C9 Fe1 C1 126.2(2)
C10 Fe1 C1 114.0(2)
C2 Fe1 C1 40.8(2)
C5 Fe1 C6 161.3(2)
C4 Fe1 C6 157.9(2)
C7 Fe1 C6 41.07(18)
C8 Fe1 C6 68.59(19)
C3 Fe1 C6 127.0(2)
C9 Fe1 C6 67.99(19)
C10 Fe1 C6 40.48(18)
C2 Fe1 C6 114.6(2)
C1 Fe1 C6 128.73(18)
C1 P1 C41 102.0(2)
C1 P1 C51 103.6(2)
C41 P1 C51 104.2(2)
C1 P1 Ru1 120.11(16)
C41 P1 Ru1 115.88(17)
C51 P1 Ru1 109.26(17)
C6 P2 C71 103.5(2)
C6 P2 C61 102.9(2)
C71 P2 C61 101.0(2)
C6 P2 Ru2 118.06(15)
C71 P2 Ru2 113.80(16)
C61 P2 Ru2 115.37(16)
Ru1 O1 Ru2 91.52(14)
Ru1 O2 Ru2 90.64(13)
O11 C11 Ru1 178.4(5)
O12 C12 Ru1 179.1(5)
O21 C21 Ru2 177.4(5)
O22 C22 Ru2 179.8(6)
O31 C31 Ru3 179.0(6)
O32 C32 Ru3 179.2(8)
O33 C33 Ru3 179.1(5)
O34 C34 Ru3 173.9(5)
C5 C1 C2 106.5(5)
C5 C1 P1 126.5(4)
C2 C1 P1 126.6(4)
C5 C1 Fe1 68.5(3)
C2 C1 Fe1 69.5(3)
P1 C1 Fe1 132.8(3)
C3 C2 C1 108.3(5)
C3 C2 Fe1 69.6(3)
C1 C2 Fe1 69.7(3)
C4 C3 C2 108.8(5)
C4 C3 Fe1 69.5(3)
C2 C3 Fe1 70.4(3)
C3 C4 C5 108.3(5)
C3 C4 Fe1 70.4(3)
C5 C4 Fe1 69.6(3)
C4 C5 C1 108.2(5)
C4 C5 Fe1 69.7(3)
C1 C5 Fe1 70.6(3)
C10 C6 C7 106.9(4)
C10 C6 P2 126.4(4)
C7 C6 P2 126.6(4)
C10 C6 Fe1 69.3(3)
C7 C6 Fe1 68.4(3)
P2 C6 Fe1 130.8(2)
C8 C7 C6 107.8(4)
C8 C7 Fe1 69.8(3)
C6 C7 Fe1 70.5(3)
C9 C8 C7 108.1(4)
C9 C8 Fe1 70.2(3)
C7 C8 Fe1 69.3(3)
C8 C9 C10 108.8(4)
C8 C9 Fe1 69.7(3)
C10 C9 Fe1 70.0(3)
C9 C10 C6 108.4(4)
C9 C10 Fe1 69.8(3)
C6 C10 Fe1 70.2(3)
C42 C41 C46 118.2(5)
C42 C41 P1 119.6(4)
C46 C41 P1 122.0(4)
C43 C42 C41 120.8(5)
C44 C43 C42 120.6(5)
C45 C44 C43 119.6(5)
C44 C45 C46 120.1(5)
C41 C46 C45 120.6(6)
C52 C51 C56 118.4(5)
C52 C51 P1 118.4(4)
C56 C51 P1 122.9(4)
C51 C52 C53 120.6(6)
C54 C53 C52 120.4(6)
C53 C54 C55 119.2(6)
C54 C55 C56 121.0(6)
C55 C56 C51 120.3(5)
C62 C61 C66 119.0(4)
C62 C61 P2 120.1(4)
C66 C61 P2 121.0(4)
C63 C62 C61 121.1(5)
C64 C63 C62 120.2(5)
C63 C64 C65 119.9(5)
C66 C65 C64 120.2(6)
C65 C66 C61 119.5(5)
C72 C71 C76 119.3(5)
C72 C71 P2 122.6(4)
C76 C71 P2 118.0(4)
C71 C72 C73 120.2(5)
C74 C73 C72 120.2(6)
C73 C74 C75 120.2(5)
C76 C75 C74 119.9(6)
C75 C76 C71 120.1(6)

loop_
_geom_bond_atom_site_label_1
_geom_bond_atom_site_label_2
_geom_bond_distance
Ru1 C11 1.838(6)
Ru1 C12 1.847(5)
Ru1 O1 2.111(3)
Ru1 O2 2.128(3)
Ru1 P1 2.3914(12)
Ru1 Ru3 2.8345(5)
Ru1 Ru2 3.0308(6)
Ru2 C22 1.856(5)
Ru2 C21 1.871(6)
Ru2 O1 2.119(4)
Ru2 O2 2.135(3)
Ru2 P2 2.3652(12)
Ru2 Ru3 2.8317(6)
Ru3 C33 1.902(5)
Ru3 C32 1.917(6)
Ru3 C34 1.917(5)
Ru3 C31 1.925(7)
Fe1 C5 2.040(5)
Fe1 C4 2.042(5)
Fe1 C7 2.043(5)
Fe1 C8 2.049(5)
Fe1 C3 2.054(6)
Fe1 C9 2.057(5)
Fe1 C10 2.059(5)
Fe1 C2 2.065(5)
Fe1 C1 2.067(5)
Fe1 C6 2.072(5)
P1 C1 1.807(5)
P1 C41 1.818(5)
P1 C51 1.825(5)
P2 C6 1.802(5)
P2 C71 1.828(5)
P2 C61 1.829(4)
C11 O11 1.151(7)
C12 O12 1.147(6)
C21 O21 1.131(7)
C22 O22 1.138(7)
C31 O31 1.157(8)
C32 O32 1.123(8)
C33 O33 1.147(7)
C34 O34 1.139(7)
C1 C5 1.435(7)
C1 C2 1.441(7)
C2 C3 1.409(7)
C3 C4 1.404(9)
C4 C5 1.420(8)
C6 C10 1.429(6)
C6 C7 1.444(6)
C7 C8 1.430(7)
C8 C9 1.408(8)
C9 C10 1.416(7)
C41 C42 1.391(7)
C41 C46 1.390(7)
C42 C43 1.385(7)
C43 C44 1.377(8)
C44 C45 1.374(9)
C45 C46 1.404(9)
C51 C52 1.378(7)
C51 C56 1.385(7)
C52 C53 1.388(8)
C53 C54 1.366(10)
C54 C55 1.367(10)
C55 C56 1.378(8)
C61 C62 1.390(6)
C61 C66 1.393(7)
C62 C63 1.372(7)
C63 C64 1.360(8)
C64 C65 1.400(9)
C65 C66 1.385(8)
C71 C72 1.378(7)
C71 C76 1.397(7)
C72 C73 1.395(7)
C73 C74 1.360(9)
C74 C75 1.394(10)
C75 C76 1.378(8)

loop_
_geom_torsion_atom_site_label_1
_geom_torsion_atom_site_label_2
_geom_torsion_atom_site_label_3
_geom_torsion_atom_site_label_4
_geom_torsion
C11 Ru1 Ru2 C22 -2.8(3)
C12 Ru1 Ru2 C22 118.2(3)
O1 Ru1 Ru2 C22 -60.0(3)
O2 Ru1 Ru2 C22 178.8(2)
P1 Ru1 Ru2 C22 -121.6(2)
Ru3 Ru1 Ru2 C22 57.6(2)
C11 Ru1 Ru2 C21 -125.8(3)
C12 Ru1 Ru2 C21 -4.9(3)
O1 Ru1 Ru2 C21 177.0(3)
O2 Ru1 Ru2 C21 55.7(2)
P1 Ru1 Ru2 C21 115.4(2)
Ru3 Ru1 Ru2 C21 -65.4(2)
C11 Ru1 Ru2 O1 57.3(3)
C12 Ru1 Ru2 O1 178.2(2)
O2 Ru1 Ru2 O1 -121.21(19)
P1 Ru1 Ru2 O1 -61.52(14)
Ru3 Ru1 Ru2 O1 117.62(14)
C11 Ru1 Ru2 O2 178.5(2)
C12 Ru1 Ru2 O2 -60.6(2)
O1 Ru1 Ru2 O2 121.21(18)
P1 Ru1 Ru2 O2 59.69(13)
Ru3 Ru1 Ru2 O2 -121.17(12)
C11 Ru1 Ru2 P2 112.4(2)
C12 Ru1 Ru2 P2 -126.7(2)
O1 Ru1 Ru2 P2 55.11(14)
O2 Ru1 Ru2 P2 -66.10(13)
P1 Ru1 Ru2 P2 -6.41(5)
Ru3 Ru1 Ru2 P2 172.73(4)
C11 Ru1 Ru2 Ru3 -60.4(2)
C12 Ru1 Ru2 Ru3 60.6(2)
O1 Ru1 Ru2 Ru3 -117.62(14)
O2 Ru1 Ru2 Ru3 121.17(12)
P1 Ru1 Ru2 Ru3 -179.14(4)
C22 Ru2 Ru3 C33 140.3(2)
C21 Ru2 Ru3 C33 50.8(2)
O1 Ru2 Ru3 C33 -120.19(19)
O2 Ru2 Ru3 C33 -44.78(19)
P2 Ru2 Ru3 C33 -139.5(3)
Ru1 Ru2 Ru3 C33 -81.81(16)
C22 Ru2 Ru3 C32 -136.0(8)
C21 Ru2 Ru3 C32 134.5(8)
O1 Ru2 Ru3 C32 -36.5(8)
O2 Ru2 Ru3 C32 38.9(8)
P2 Ru2 Ru3 C32 -55.8(9)
Ru1 Ru2 Ru3 C32 1.9(8)
C22 Ru2 Ru3 C34 48.9(2)
C21 Ru2 Ru3 C34 -40.6(2)
O1 Ru2 Ru3 C34 148.43(19)
O2 Ru2 Ru3 C34 -136.16(19)
P2 Ru2 Ru3 C34 129.1(3)
Ru1 Ru2 Ru3 C34 -173.19(17)
C22 Ru2 Ru3 C31 -50.4(3)
C21 Ru2 Ru3 C31 -139.8(2)
O1 Ru2 Ru3 C31 49.1(2)
O2 Ru2 Ru3 C31 124.6(2)
P2 Ru2 Ru3 C31 29.8(3)
Ru1 Ru2 Ru3 C31 87.53(18)
C22 Ru2 Ru3 Ru1 -137.89(19)
C21 Ru2 Ru3 Ru1 132.63(16)
O1 Ru2 Ru3 Ru1 -38.38(9)
O2 Ru2 Ru3 Ru1 37.03(9)
P2 Ru2 Ru3 Ru1 -57.7(2)
C11 Ru1 Ru3 C33 -139.1(2)
C12 Ru1 Ru3 C33 -50.5(2)
O1 Ru1 Ru3 C33 125.16(19)
O2 Ru1 Ru3 C33 49.45(18)
P1 Ru1 Ru3 C33 95.7(4)
Ru2 Ru1 Ru3 C33 86.62(16)
C11 Ru1 Ru3 C32 -45.2(3)
C12 Ru1 Ru3 C32 43.5(3)
O1 Ru1 Ru3 C32 -140.9(3)
O2 Ru1 Ru3 C32 143.4(3)
P1 Ru1 Ru3 C32 -170.4(5)
Ru2 Ru1 Ru3 C32 -179.4(2)
C11 Ru1 Ru3 C34 152.1(5)
C12 Ru1 Ru3 C34 -119.3(5)
O1 Ru1 Ru3 C34 56.3(4)
O2 Ru1 Ru3 C34 -19.4(4)
P1 Ru1 Ru3 C34 26.9(6)
Ru2 Ru1 Ru3 C34 17.8(4)
C11 Ru1 Ru3 C31 50.4(3)
C12 Ru1 Ru3 C31 139.0(3)
O1 Ru1 Ru3 C31 -45.3(2)
O2 Ru1 Ru3 C31 -121.0(2)
P1 Ru1 Ru3 C31 -74.8(5)
Ru2 Ru1 Ru3 C31 -83.9(2)
C11 Ru1 Ru3 Ru2 134.28(18)
C12 Ru1 Ru3 Ru2 -137.11(16)
O1 Ru1 Ru3 Ru2 38.54(10)
O2 Ru1 Ru3 Ru2 -37.17(8)
P1 Ru1 Ru3 Ru2 9.1(4)
C11 Ru1 P1 C1 -111.7(3)
C12 Ru1 P1 C1 159.4(3)
O1 Ru1 P1 C1 -16.0(2)
O2 Ru1 P1 C1 59.3(2)
Ru3 Ru1 P1 C1 13.2(5)
Ru2 Ru1 P1 C1 21.9(2)
C11 Ru1 P1 C41 125.0(3)
C12 Ru1 P1 C41 36.1(2)
O1 Ru1 P1 C41 -139.3(2)
O2 Ru1 P1 C41 -64.0(2)
Ru3 Ru1 P1 C41 -110.1(4)
Ru2 Ru1 P1 C41 -101.41(19)
C11 Ru1 P1 C51 7.7(2)
C12 Ru1 P1 C51 -81.2(2)
O1 Ru1 P1 C51 103.4(2)
O2 Ru1 P1 C51 178.78(19)
Ru3 Ru1 P1 C51 132.7(4)
Ru2 Ru1 P1 C51 141.33(17)
C22 Ru2 P2 C6 165.7(3)
C21 Ru2 P2 C6 -104.7(2)
O1 Ru2 P2 C6 66.5(2)
O2 Ru2 P2 C6 -8.4(2)
Ru3 Ru2 P2 C6 85.7(3)
Ru1 Ru2 P2 C6 31.65(18)
C22 Ru2 P2 C71 -72.7(3)
C21 Ru2 P2 C71 16.9(2)
O1 Ru2 P2 C71 -171.9(2)
O2 Ru2 P2 C71 113.19(19)
Ru3 Ru2 P2 C71 -152.7(3)
Ru1 Ru2 P2 C71 153.28(17)
C22 Ru2 P2 C61 43.5(3)
C21 Ru2 P2 C61 133.1(2)
O1 Ru2 P2 C61 -55.72(19)
O2 Ru2 P2 C61 -130.66(19)
Ru3 Ru2 P2 C61 -36.5(3)
Ru1 Ru2 P2 C61 -90.57(17)
C11 Ru1 O1 Ru2 -135.9(2)
C12 Ru1 O1 Ru2 -11.4(16)
O2 Ru1 O1 Ru2 38.50(12)
P1 Ru1 O1 Ru2 128.79(10)
Ru3 Ru1 O1 Ru2 -48.83(9)
C22 Ru2 O1 Ru1 135.83(19)
C21 Ru2 O1 Ru1 -14.2(12)
O2 Ru2 O1 Ru1 -38.42(12)
P2 Ru2 O1 Ru1 -133.60(10)
Ru3 Ru2 O1 Ru1 48.91(9)
C11 Ru1 O2 Ru2 -6.8(11)
C12 Ru1 O2 Ru2 136.28(18)
O1 Ru1 O2 Ru2 -38.16(12)
P1 Ru1 O2 Ru2 -130.08(9)
Ru3 Ru1 O2 Ru2 46.43(8)
C22 Ru2 O2 Ru1 -7.1(14)
C21 Ru2 O2 Ru1 -137.81(19)
O1 Ru2 O2 Ru1 38.06(12)
P2 Ru2 O2 Ru1 125.91(9)
Ru3 Ru2 O2 Ru1 -46.49(8)
C12 Ru1 C11 O11 -100(21)
O1 Ru1 C11 O11 74(21)
O2 Ru1 C11 O11 44(22)
P1 Ru1 C11 O11 167(21)
Ru3 Ru1 C11 O11 -9(21)
Ru2 Ru1 C11 O11 38(21)
C11 Ru1 C12 O12 24(34)
O1 Ru1 C12 O12 -101(34)
O2 Ru1 C12 O12 -150(34)
P1 Ru1 C12 O12 119(34)
Ru3 Ru1 C12 O12 -64(34)
Ru2 Ru1 C12 O12 -111(34)
C22 Ru2 C21 O21 -168(12)
O1 Ru2 C21 O21 -17(13)
O2 Ru2 C21 O21 6(12)
P2 Ru2 C21 O21 101(12)
Ru3 Ru2 C21 O21 -80(12)
Ru1 Ru2 C21 O21 -30(12)
C21 Ru2 C22 O22 30(100)
O1 Ru2 C22 O22 -145(100)
O2 Ru2 C22 O22 -101(100)
P2 Ru2 C22 O22 126(100)
Ru3 Ru2 C22 O22 -62(100)
Ru1 Ru2 C22 O22 -107(100)
C33 Ru3 C31 O31 6(36)
C32 Ru3 C31 O31 134(35)
C34 Ru3 C31 O31 -121(35)
Ru2 Ru3 C31 O31 -29(35)
Ru1 Ru3 C31 O31 37(35)
C33 Ru3 C32 O32 -24(45)
C34 Ru3 C32 O32 69(45)
C31 Ru3 C32 O32 170(100)
Ru2 Ru3 C32 O32 -106(45)
Ru1 Ru3 C32 O32 -105(45)
C32 Ru3 C33 O33 124(37)
C34 Ru3 C33 O33 20(37)
C31 Ru3 C33 O33 -108(37)
Ru2 Ru3 C33 O33 -73(37)
Ru1 Ru3 C33 O33 -139(37)
C33 Ru3 C34 O34 -6(5)
C32 Ru3 C34 O34 -102(5)
C31 Ru3 C34 O34 159(5)
Ru2 Ru3 C34 O34 76(5)
Ru1 Ru3 C34 O34 60(5)
C41 P1 C1 C5 -18.1(5)
C51 P1 C1 C5 89.9(5)
Ru1 P1 C1 C5 -147.9(4)
C41 P1 C1 C2 170.9(4)
C51 P1 C1 C2 -81.1(5)
Ru1 P1 C1 C2 41.1(5)
C41 P1 C1 Fe1 75.5(4)
C51 P1 C1 Fe1 -176.4(3)
Ru1 P1 C1 Fe1 -54.2(4)
C4 Fe1 C1 C5 -37.9(3)
C7 Fe1 C1 C5 -152.7(6)
C8 Fe1 C1 C5 23.6(7)
C3 Fe1 C1 C5 -81.1(4)
C9 Fe1 C1 C5 68.7(4)
C10 Fe1 C1 C5 113.5(3)
C2 Fe1 C1 C5 -118.1(4)
C6 Fe1 C1 C5 158.2(3)
C5 Fe1 C1 C2 118.1(4)
C4 Fe1 C1 C2 80.3(3)
C7 Fe1 C1 C2 -34.6(7)
C8 Fe1 C1 C2 141.8(5)
C3 Fe1 C1 C2 37.0(3)
C9 Fe1 C1 C2 -173.1(3)
C10 Fe1 C1 C2 -128.3(3)
C6 Fe1 C1 C2 -83.6(3)
C5 Fe1 C1 P1 -120.4(5)
C4 Fe1 C1 P1 -158.3(5)
C7 Fe1 C1 P1 86.8(8)
C8 Fe1 C1 P1 -96.8(6)
C3 Fe1 C1 P1 158.4(4)
C9 Fe1 C1 P1 -51.7(4)
C10 Fe1 C1 P1 -6.9(4)
C2 Fe1 C1 P1 121.4(5)
C6 Fe1 C1 P1 37.8(5)
C5 C1 C2 C3 -0.2(6)
P1 C1 C2 C3 172.3(4)
Fe1 C1 C2 C3 -59.0(4)
C5 C1 C2 Fe1 58.8(3)
P1 C1 C2 Fe1 -128.7(4)
C5 Fe1 C2 C3 81.2(4)
C4 Fe1 C2 C3 37.2(4)
C7 Fe1 C2 C3 -72.6(4)
C8 Fe1 C2 C3 -27.6(6)
C9 Fe1 C2 C3 143.3(8)
C10 Fe1 C2 C3 -163.2(3)
C1 Fe1 C2 C3 119.7(5)
C6 Fe1 C2 C3 -118.9(4)
C5 Fe1 C2 C1 -38.4(3)
C4 Fe1 C2 C1 -82.5(3)
C7 Fe1 C2 C1 167.7(3)
C8 Fe1 C2 C1 -147.3(4)
C3 Fe1 C2 C1 -119.7(5)
C9 Fe1 C2 C1 23.7(10)
C10 Fe1 C2 C1 77.2(4)
C6 Fe1 C2 C1 121.5(3)
C1 C2 C3 C4 0.0(6)
Fe1 C2 C3 C4 -59.1(4)
C1 C2 C3 Fe1 59.1(3)
C5 Fe1 C3 C4 37.9(3)
C7 Fe1 C3 C4 -115.8(3)
C8 Fe1 C3 C4 -73.4(4)
C9 Fe1 C3 C4 -43.4(6)
C10 Fe1 C3 C4 -176.1(8)
C2 Fe1 C3 C4 119.8(5)
C1 Fe1 C3 C4 82.1(3)
C6 Fe1 C3 C4 -155.1(3)
C5 Fe1 C3 C2 -82.0(4)
C4 Fe1 C3 C2 -119.8(5)
C7 Fe1 C3 C2 124.4(3)
C8 Fe1 C3 C2 166.8(3)
C9 Fe1 C3 C2 -163.2(4)
C10 Fe1 C3 C2 64.1(10)
C1 Fe1 C3 C2 -37.7(3)
C6 Fe1 C3 C2 85.1(4)
C2 C3 C4 C5 0.2(6)
Fe1 C3 C4 C5 -59.5(4)
C2 C3 C4 Fe1 59.7(4)
C5 Fe1 C4 C3 -119.2(5)
C7 Fe1 C4 C3 80.1(4)
C8 Fe1 C4 C3 118.9(3)
C9 Fe1 C4 C3 157.8(3)
C10 Fe1 C4 C3 177.9(4)
C2 Fe1 C4 C3 -37.1(3)
C1 Fe1 C4 C3 -81.2(4)
C6 Fe1 C4 C3 63.6(7)
C7 Fe1 C4 C5 -160.7(3)
C8 Fe1 C4 C5 -121.8(3)
C3 Fe1 C4 C5 119.2(5)
C9 Fe1 C4 C5 -83.0(4)
C10 Fe1 C4 C5 -62.8(6)
C2 Fe1 C4 C5 82.2(3)
C1 Fe1 C4 C5 38.0(3)
C6 Fe1 C4 C5 -177.1(5)
C3 C4 C5 C1 -0.3(6)
Fe1 C4 C5 C1 -60.3(3)
C3 C4 C5 Fe1 60.0(4)
C2 C1 C5 C4 0.3(6)
P1 C1 C5 C4 -172.1(4)
Fe1 C1 C5 C4 59.8(4)
C2 C1 C5 Fe1 -59.5(3)
P1 C1 C5 Fe1 128.1(4)
C7 Fe1 C5 C4 41.9(7)
C8 Fe1 C5 C4 71.2(4)
C3 Fe1 C5 C4 -37.3(3)
C9 Fe1 C5 C4 112.1(4)
C10 Fe1 C5 C4 151.8(3)
C2 Fe1 C5 C4 -80.6(4)
C1 Fe1 C5 C4 -118.9(5)
C6 Fe1 C5 C4 176.6(6)
C4 Fe1 C5 C1 118.9(5)
C7 Fe1 C5 C1 160.9(4)
C8 Fe1 C5 C1 -169.9(3)
C3 Fe1 C5 C1 81.6(3)
C9 Fe1 C5 C1 -128.9(3)
C10 Fe1 C5 C1 -89.3(4)
C2 Fe1 C5 C1 38.3(3)
C6 Fe1 C5 C1 -64.4(7)
C71 P2 C6 C10 -97.0(4)
C61 P2 C6 C10 158.1(4)
Ru2 P2 C6 C10 29.8(5)
C71 P2 C6 C7 77.8(4)
C61 P2 C6 C7 -27.1(5)
Ru2 P2 C6 C7 -155.4(4)
C71 P2 C6 Fe1 169.8(3)
C61 P2 C6 Fe1 64.9(4)
Ru2 P2 C6 Fe1 -63.4(4)
C5 Fe1 C6 C10 -32.9(7)
C4 Fe1 C6 C10 141.3(6)
C7 Fe1 C6 C10 118.9(4)
C8 Fe1 C6 C10 80.7(3)
C3 Fe1 C6 C10 -172.5(3)
C9 Fe1 C6 C10 37.4(3)
C2 Fe1 C6 C10 -127.7(3)
C1 Fe1 C6 C10 -82.1(3)
C5 Fe1 C6 C7 -151.8(6)
C4 Fe1 C6 C7 22.3(7)
C8 Fe1 C6 C7 -38.2(3)
C3 Fe1 C6 C7 68.6(4)
C9 Fe1 C6 C7 -81.5(3)
C10 Fe1 C6 C7 -118.9(4)
C2 Fe1 C6 C7 113.4(3)
C1 Fe1 C6 C7 159.0(3)
C5 Fe1 C6 P2 87.8(7)
C4 Fe1 C6 P2 -98.0(6)
C7 Fe1 C6 P2 -120.3(5)
C8 Fe1 C6 P2 -158.5(4)
C3 Fe1 C6 P2 -51.7(4)
C9 Fe1 C6 P2 158.1(4)
C10 Fe1 C6 P2 120.8(4)
C2 Fe1 C6 P2 -6.9(4)
C1 Fe1 C6 P2 38.7(4)
C10 C6 C7 C8 1.2(5)
P2 C6 C7 C8 -174.4(4)
Fe1 C6 C7 C8 60.1(3)
C10 C6 C7 Fe1 -58.8(3)
P2 C6 C7 Fe1 125.5(4)
C5 Fe1 C7 C8 41.3(6)
C4 Fe1 C7 C8 70.9(4)
C3 Fe1 C7 C8 112.0(3)
C9 Fe1 C7 C8 -37.3(3)
C10 Fe1 C7 C8 -80.7(3)
C2 Fe1 C7 C8 151.5(3)
C1 Fe1 C7 C8 177.8(6)
C6 Fe1 C7 C8 -118.4(4)
C5 Fe1 C7 C6 159.7(5)
C4 Fe1 C7 C6 -170.7(3)
C8 Fe1 C7 C6 118.4(4)
C3 Fe1 C7 C6 -129.6(3)
C9 Fe1 C7 C6 81.1(3)
C10 Fe1 C7 C6 37.7(3)
C2 Fe1 C7 C6 -90.1(3)
C1 Fe1 C7 C6 -63.7(7)
C6 C7 C8 C9 -0.8(6)
Fe1 C7 C8 C9 59.8(4)
C6 C7 C8 Fe1 -60.6(3)
C5 Fe1 C8 C9 79.8(4)
C4 Fe1 C8 C9 118.5(3)
C7 Fe1 C8 C9 -119.2(4)
C3 Fe1 C8 C9 157.3(3)
C10 Fe1 C8 C9 -37.1(3)
C2 Fe1 C8 C9 176.6(4)
C1 Fe1 C8 C9 62.5(6)
C6 Fe1 C8 C9 -80.8(3)
C5 Fe1 C8 C7 -161.0(3)
C4 Fe1 C8 C7 -122.3(3)
C3 Fe1 C8 C7 -83.5(4)
C9 Fe1 C8 C7 119.2(4)
C10 Fe1 C8 C7 82.1(3)
C2 Fe1 C8 C7 -64.2(6)
C1 Fe1 C8 C7 -178.3(5)
C6 Fe1 C8 C7 38.4(3)
C7 C8 C9 C10 0.0(6)
Fe1 C8 C9 C10 59.2(4)
C7 C8 C9 Fe1 -59.2(3)
C5 Fe1 C9 C8 -115.7(3)
C4 Fe1 C9 C8 -73.7(3)
C7 Fe1 C9 C8 38.0(3)
C3 Fe1 C9 C8 -44.4(6)
C10 Fe1 C9 C8 120.0(4)
C2 Fe1 C9 C8 -173.8(8)
C1 Fe1 C9 C8 -154.8(3)
C6 Fe1 C9 C8 82.5(3)
C5 Fe1 C9 C10 124.2(3)
C4 Fe1 C9 C10 166.2(3)
C7 Fe1 C9 C10 -82.0(3)
C8 Fe1 C9 C10 -120.0(4)
C3 Fe1 C9 C10 -164.4(4)
C2 Fe1 C9 C10 66.1(9)
C1 Fe1 C9 C10 85.1(3)
C6 Fe1 C9 C10 -37.6(3)
C8 C9 C10 C6 0.8(6)
Fe1 C9 C10 C6 59.8(3)
C8 C9 C10 Fe1 -59.0(4)
C7 C6 C10 C9 -1.2(5)
P2 C6 C10 C9 174.4(4)
Fe1 C6 C10 C9 -59.5(3)
C7 C6 C10 Fe1 58.3(3)
P2 C6 C10 Fe1 -126.1(4)
C5 Fe1 C10 C9 -72.6(4)
C4 Fe1 C10 C9 -28.8(6)
C7 Fe1 C10 C9 81.2(3)
C8 Fe1 C10 C9 37.0(3)
C3 Fe1 C10 C9 145.6(8)
C2 Fe1 C10 C9 -162.6(3)
C1 Fe1 C10 C9 -118.3(3)
C6 Fe1 C10 C9 119.4(4)
C5 Fe1 C10 C6 168.0(3)
C4 Fe1 C10 C6 -148.2(4)
C7 Fe1 C10 C6 -38.2(3)
C8 Fe1 C10 C6 -82.4(3)
C3 Fe1 C10 C6 26.2(10)
C9 Fe1 C10 C6 -119.4(4)
C2 Fe1 C10 C6 78.0(4)
C1 Fe1 C10 C6 122.3(3)
C1 P1 C41 C42 -92.9(4)
C51 P1 C41 C42 159.4(4)
Ru1 P1 C41 C42 39.4(5)
C1 P1 C41 C46 83.9(6)
C51 P1 C41 C46 -23.7(6)
Ru1 P1 C41 C46 -143.7(5)
C46 C41 C42 C43 1.0(8)
P1 C41 C42 C43 178.0(4)
C41 C42 C43 C44 1.2(8)
C42 C43 C44 C45 -3.0(10)
C43 C44 C45 C46 2.6(12)
C42 C41 C46 C45 -1.4(11)
P1 C41 C46 C45 -178.3(6)
C44 C45 C46 C41 -0.4(13)
C1 P1 C51 C52 -167.4(4)
C41 P1 C51 C52 -61.0(5)
Ru1 P1 C51 C52 63.4(5)
C1 P1 C51 C56 18.9(5)
C41 P1 C51 C56 125.3(5)
Ru1 P1 C51 C56 -110.3(4)
C56 C51 C52 C53 1.0(9)
P1 C51 C52 C53 -173.0(5)
C51 C52 C53 C54 0.2(10)
C52 C53 C54 C55 -1.2(11)
C53 C54 C55 C56 1.0(11)
C54 C55 C56 C51 0.3(10)
C52 C51 C56 C55 -1.2(9)
P1 C51 C56 C55 172.5(5)
C6 P2 C61 C62 74.0(4)
C71 P2 C61 C62 -32.8(4)
Ru2 P2 C61 C62 -156.0(3)
C6 P2 C61 C66 -105.1(4)
C71 P2 C61 C66 148.2(4)
Ru2 P2 C61 C66 25.0(5)
C66 C61 C62 C63 1.3(8)
P2 C61 C62 C63 -177.8(4)
C61 C62 C63 C64 0.7(8)
C62 C63 C64 C65 -2.5(10)
C63 C64 C65 C66 2.1(11)
C64 C65 C66 C61 0.0(10)
C62 C61 C66 C65 -1.7(8)
P2 C61 C66 C65 177.4(5)
C6 P2 C71 C72 8.2(5)
C61 P2 C71 C72 114.5(4)
Ru2 P2 C71 C72 -121.2(4)
C6 P2 C71 C76 -168.7(4)
C61 P2 C71 C76 -62.4(4)
Ru2 P2 C71 C76 61.9(4)
C76 C71 C72 C73 -0.9(8)
P2 C71 C72 C73 -177.8(4)
C71 C72 C73 C74 2.5(9)
C72 C73 C74 C75 -2.7(10)
C73 C74 C75 C76 1.3(10)
C74 C75 C76 C71 0.3(9)
C72 C71 C76 C75 -0.5(8)
P2 C71 C76 C75 176.5(5)
